data_4342066
loop_
_publ_author_name
'M\"uller, Christoph'
'Koch, Alexander'
'G\"orls, Helmar'
'Krieck, Sven'
'Westerhausen, Matthias'

_publ_section_title
;
 Tris(pyrazolyl)methanides of the Alkaline Earth Metals: Influence of the
 Substitution Pattern on Stability and Degradation.
;
_journal_issue 2
_journal_name_full 'Inorganic chemistry'
_journal_page_first 635
_journal_page_last 645
_journal_paper_doi 10.1021/ic5025907
_journal_volume 54
_journal_year 2015
_chemical_formula_moiety 'C19 H28 N6, 0.5(C6 H16 N2)'
_chemical_formula_sum 'C22 H36 N7'
_chemical_formula_weight 398.58
_space_group_IT_number 2
_symmetry_cell_setting triclinic
_symmetry_space_group_name_Hall '-P 1'
_symmetry_space_group_name_H-M 'P -1'
_atom_sites_solution_hydrogens geom
_atom_sites_solution_primary direct
_atom_sites_solution_secondary difmap
_audit_creation_method SHELXL-97
_cell_angle_alpha 81.734(1)
_cell_angle_beta 86.486(1)
_cell_angle_gamma 73.695(1)
_cell_formula_units_Z 2
_cell_length_a 8.7955(2)
_cell_length_b 10.6267(2)
_cell_length_c 12.8493(2)
_cell_measurement_temperature 133(2)
_cell_volume 1140.43(4)
_computing_cell_refinement DENZO
_computing_data_collection COLLECT
_computing_data_reduction DENZO
_computing_molecular_graphics SHELXTL/PC
_computing_publication_material SHELXL-97
_computing_structure_refinement 'SHELXL-97 (Sheldrick, 2008)'
_computing_structure_solution 'SHELXS-97 (Sheldrick, 2008)'
_diffrn_ambient_temperature 133(2)
_diffrn_measured_fraction_theta_full 0.988
_diffrn_measured_fraction_theta_max 0.988
_diffrn_measurement_device_type KappaCCD
_diffrn_measurement_method 'phi- + omega-scan'
_diffrn_radiation_monochromator graphite
_diffrn_radiation_source 'fine-focus sealed tube'
_diffrn_radiation_type MoK\a
_diffrn_radiation_wavelength 0.71073
_diffrn_reflns_av_R_equivalents 0.0187
_diffrn_reflns_av_sigmaI/netI 0.0278
_diffrn_reflns_limit_h_max 11
_diffrn_reflns_limit_h_min -11
_diffrn_reflns_limit_k_max 13
_diffrn_reflns_limit_k_min -13
_diffrn_reflns_limit_l_max 16
_diffrn_reflns_limit_l_min -15
_diffrn_reflns_number 8214
_diffrn_reflns_theta_full 27.46
_diffrn_reflns_theta_max 27.46
_diffrn_reflns_theta_min 2.01
_exptl_absorpt_coefficient_mu 0.072
_exptl_absorpt_correction_T_max 0.7456
_exptl_absorpt_correction_T_min 0.7146
_exptl_absorpt_correction_type multi-scan
_exptl_absorpt_process_details 'SADABS, Bruker-AXS, 2002'
_exptl_crystal_colour colourless
_exptl_crystal_density_diffrn 1.161
_exptl_crystal_density_method 'not measured'
_exptl_crystal_description prism
_exptl_crystal_F_000 434
_exptl_crystal_size_max 0.085
_exptl_crystal_size_mid 0.065
_exptl_crystal_size_min 0.062
_refine_diff_density_max 0.333
_refine_diff_density_min -0.247
_refine_diff_density_rms 0.044
_refine_ls_extinction_method none
_refine_ls_goodness_of_fit_ref 0.931
_refine_ls_hydrogen_treatment constr
_refine_ls_matrix_type full
_refine_ls_number_parameters 273
_refine_ls_number_reflns 5158
_refine_ls_number_restraints 0
_refine_ls_restrained_S_all 0.931
_refine_ls_R_factor_all 0.0561
_refine_ls_R_factor_gt 0.0495
_refine_ls_shift/su_max 0.041
_refine_ls_shift/su_mean 0.001
_refine_ls_structure_factor_coef Fsqd
_refine_ls_weighting_details 'calc w=1/[\s^2^(Fo^2^)+(0.0550P)^2^+0.9617P] where P=(Fo^2^+2Fc^2^)/3'
_refine_ls_weighting_scheme calc
_refine_ls_wR_factor_gt 0.1199
_refine_ls_wR_factor_ref 0.1264
_reflns_number_gt 4614
_reflns_number_total 5158
_reflns_threshold_expression >2sigma(I)
_cod_data_source_file ic5025907_si_002.cif
_cod_data_source_block FO5326
_cod_depositor_comments 'Adding full bibliography for 4342066--4342075.cif.'
_cod_database_code 4342066

loop_
_symmetry_equiv_pos_as_xyz
'x, y, z'
'-x, -y, -z'

loop_
_atom_site_label
_atom_site_type_symbol
_atom_site_fract_x
_atom_site_fract_y
_atom_site_fract_z
_atom_site_U_iso_or_equiv
_atom_site_adp_type
_atom_site_occupancy
_atom_site_symmetry_multiplicity
_atom_site_calc_flag
_atom_site_refinement_flags
N1 N 0.26283(13) 0.69285(11) 0.82228(9) 0.0189(2) Uani 1 1 d .
N2 N 0.24412(15) 0.78990(13) 0.73830(10) 0.0256(3) Uani 1 1 d .
N3 N 0.28227(13) 0.68829(11) 1.00909(9) 0.0179(2) Uani 1 1 d .
N4 N 0.37820(14) 0.62907(11) 1.09299(9) 0.0194(2) Uani 1 1 d .
N5 N 0.43373(13) 0.80056(11) 0.88924(9) 0.0182(2) Uani 1 1 d .
N6 N 0.34708(14) 0.92361(11) 0.90971(9) 0.0207(2) Uani 1 1 d .
C1 C 0.36552(15) 0.69114(12) 0.90847(10) 0.0175(3) Uani 1 1 d .
H1A H 0.4545 0.6080 0.9108 0.021 Uiso 1 1 calc R
C2 C 0.16069(18) 0.75292(16) 0.67121(12) 0.0288(3) Uani 1 1 d .
C3 C 0.12781(17) 0.63215(15) 0.70996(12) 0.0257(3) Uani 1 1 d .
C4 C 0.19487(16) 0.59596(13) 0.80802(11) 0.0206(3) Uani 1 1 d .
C5 C 0.1140(3) 0.8376(2) 0.56815(15) 0.0487(5) Uani 1 1 d .
H5A H 0.1486 0.9182 0.5647 0.073 Uiso 1 1 calc R
H5B H -0.0014 0.8616 0.5620 0.073 Uiso 1 1 calc R
H5C H 0.1643 0.7886 0.5104 0.073 Uiso 1 1 calc R
C6 C 0.0430(2) 0.55786(19) 0.65389(15) 0.0380(4) Uani 1 1 d .
H6A H 0.0014 0.4977 0.7055 0.057 Uiso 1 1 calc R
H6B H 0.1170 0.5067 0.6052 0.057 Uiso 1 1 calc R
H6C H -0.0448 0.6207 0.6145 0.057 Uiso 1 1 calc R
C7 C 0.19631(19) 0.48086(14) 0.88963(13) 0.0283(3) Uani 1 1 d .
H7A H 0.3060 0.4337 0.9081 0.042 Uiso 1 1 calc R
H7B H 0.1467 0.4210 0.8621 0.042 Uiso 1 1 calc R
H7C H 0.1372 0.5122 0.9524 0.042 Uiso 1 1 calc R
C8 C 0.13769(16) 0.76494(13) 1.04030(11) 0.0192(3) Uani 1 1 d .
C9 C 0.13892(16) 0.75072(13) 1.14834(11) 0.0206(3) Uani 1 1 d .
C10 C 0.29061(17) 0.66648(13) 1.17690(11) 0.0210(3) Uani 1 1 d .
C11 C 0.01058(16) 0.84056(14) 0.96518(12) 0.0243(3) Uani 1 1 d .
H11A H -0.0732 0.9008 1.0023 0.037 Uiso 1 1 calc R
H11B H -0.0340 0.7787 0.9359 0.037 Uiso 1 1 calc R
H11C H 0.0555 0.8917 0.9081 0.037 Uiso 1 1 calc R
C12 C 0.01095(19) 0.81255(16) 1.22287(13) 0.0293(3) Uani 1 1 d .
H12A H -0.0711 0.8818 1.1833 0.044 Uiso 1 1 calc R
H12B H 0.0563 0.8514 1.2739 0.044 Uiso 1 1 calc R
H12C H -0.0359 0.7448 1.2601 0.044 Uiso 1 1 calc R
C13 C 0.3561(2) 0.62235(15) 1.28468(12) 0.0291(3) Uani 1 1 d .
H13A H 0.4617 0.5604 1.2803 0.044 Uiso 1 1 calc R
H13B H 0.2860 0.5784 1.3286 0.044 Uiso 1 1 calc R
H13C H 0.3636 0.6993 1.3158 0.044 Uiso 1 1 calc R
C14 C 0.57556(15) 0.80170(13) 0.83936(10) 0.0184(3) Uani 1 1 d .
C15 C 0.58254(16) 0.93007(13) 0.82813(11) 0.0194(3) Uani 1 1 d .
C16 C 0.43911(16) 1.00110(13) 0.87367(11) 0.0203(3) Uani 1 1 d .
C17 C 0.69200(17) 0.67961(14) 0.81031(12) 0.0239(3) Uani 1 1 d .
H17A H 0.7182 0.6141 0.8731 0.036 Uiso 1 1 calc R
H17B H 0.7884 0.7011 0.7807 0.036 Uiso 1 1 calc R
H17C H 0.6460 0.6433 0.7580 0.036 Uiso 1 1 calc R
C18 C 0.71259(18) 0.98656(15) 0.77974(12) 0.0260(3) Uani 1 1 d .
H18A H 0.8034 0.9147 0.7618 0.039 Uiso 1 1 calc R
H18B H 0.7449 1.0350 0.8299 0.039 Uiso 1 1 calc R
H18C H 0.6745 1.0470 0.7158 0.039 Uiso 1 1 calc R
C19 C 0.39157(18) 1.14466(13) 0.88648(12) 0.0249(3) Uani 1 1 d .
H19A H 0.2938 1.1650 0.9293 0.037 Uiso 1 1 calc R
H19B H 0.3738 1.1979 0.8172 0.037 Uiso 1 1 calc R
H19C H 0.4760 1.1652 0.9214 0.037 Uiso 1 1 calc R
N1T N -0.45644(17) 0.82813(16) 1.46208(11) 0.0386(4) Uani 1 1 d .
C1T C -0.4723(2) 0.93031(19) 1.52986(13) 0.0376(4) Uani 1 1 d .
H1TA H -0.3687 0.9190 1.5616 0.045 Uiso 1 1 calc R
H1TB H -0.5491 0.9195 1.5877 0.045 Uiso 1 1 calc R
C2T C -0.3196(2) 0.8207(2) 1.39098(15) 0.0490(5) Uani 1 1 d .
H2TA H -0.3099 0.7501 1.3475 0.073 Uiso 1 1 calc R
H2TB H -0.2236 0.8017 1.4320 0.073 Uiso 1 1 calc R
H2TC H -0.3333 0.9053 1.3455 0.073 Uiso 1 1 calc R
C3T C -0.4392(2) 0.6994(2) 1.52463(15) 0.0449(5) Uani 1 1 d .
H3TA H -0.4340 0.6329 1.4779 0.067 Uiso 1 1 calc R
H3TB H -0.5304 0.7037 1.5732 0.067 Uiso 1 1 calc R
H3TC H -0.3417 0.6749 1.5648 0.067 Uiso 1 1 calc R

loop_
_atom_site_aniso_label
_atom_site_aniso_U_11
_atom_site_aniso_U_22
_atom_site_aniso_U_33
_atom_site_aniso_U_23
_atom_site_aniso_U_13
_atom_site_aniso_U_12
N1 0.0203(5) 0.0176(5) 0.0192(6) -0.0011(4) -0.0015(4) -0.0062(4)
N2 0.0265(6) 0.0273(6) 0.0221(6) 0.0044(5) -0.0043(5) -0.0090(5)
N3 0.0172(5) 0.0170(5) 0.0192(6) -0.0010(4) -0.0011(4) -0.0046(4)
N4 0.0219(6) 0.0160(5) 0.0204(6) -0.0001(4) -0.0038(4) -0.0058(4)
N5 0.0178(5) 0.0143(5) 0.0226(6) -0.0031(4) 0.0006(4) -0.0046(4)
N6 0.0214(6) 0.0149(5) 0.0255(6) -0.0048(4) -0.0011(5) -0.0033(4)
C1 0.0176(6) 0.0147(6) 0.0201(6) -0.0023(5) -0.0009(5) -0.0042(5)
C2 0.0241(7) 0.0369(8) 0.0240(7) -0.0013(6) -0.0042(6) -0.0070(6)
C3 0.0191(6) 0.0298(7) 0.0286(8) -0.0106(6) -0.0022(5) -0.0038(6)
C4 0.0179(6) 0.0176(6) 0.0272(7) -0.0079(5) -0.0005(5) -0.0041(5)
C5 0.0488(11) 0.0646(13) 0.0322(10) 0.0123(9) -0.0174(8) -0.0206(10)
C6 0.0295(8) 0.0446(10) 0.0434(10) -0.0202(8) -0.0083(7) -0.0073(7)
C7 0.0288(8) 0.0189(6) 0.0391(9) -0.0014(6) -0.0076(6) -0.0093(6)
C8 0.0177(6) 0.0173(6) 0.0236(7) -0.0035(5) 0.0007(5) -0.0064(5)
C9 0.0225(7) 0.0187(6) 0.0226(7) -0.0032(5) 0.0026(5) -0.0091(5)
C10 0.0274(7) 0.0169(6) 0.0210(7) -0.0017(5) -0.0009(5) -0.0101(5)
C11 0.0187(6) 0.0239(7) 0.0280(7) -0.0040(6) -0.0017(5) -0.0014(5)
C12 0.0292(8) 0.0308(8) 0.0294(8) -0.0067(6) 0.0070(6) -0.0108(6)
C13 0.0385(8) 0.0255(7) 0.0232(7) -0.0008(6) -0.0045(6) -0.0091(6)
C14 0.0181(6) 0.0193(6) 0.0183(6) -0.0020(5) -0.0015(5) -0.0058(5)
C15 0.0206(6) 0.0192(6) 0.0187(6) -0.0004(5) -0.0033(5) -0.0064(5)
C16 0.0225(6) 0.0173(6) 0.0214(7) -0.0011(5) -0.0049(5) -0.0060(5)
C17 0.0225(7) 0.0212(7) 0.0281(7) -0.0057(5) 0.0052(5) -0.0061(5)
C18 0.0254(7) 0.0249(7) 0.0295(8) -0.0004(6) -0.0007(6) -0.0115(6)
C19 0.0284(7) 0.0166(6) 0.0302(8) -0.0032(5) -0.0030(6) -0.0065(5)
N1T 0.0321(7) 0.0525(9) 0.0249(7) 0.0001(6) -0.0021(6) -0.0036(7)
C1T 0.0317(8) 0.0560(11) 0.0204(8) -0.0008(7) -0.0004(6) -0.0065(8)
C2T 0.0463(11) 0.0629(13) 0.0272(9) -0.0020(8) 0.0066(8) -0.0014(9)
C3T 0.0384(10) 0.0544(12) 0.0346(10) 0.0011(8) -0.0022(7) -0.0040(8)

loop_
_atom_type_symbol
_atom_type_description
_atom_type_scat_dispersion_real
_atom_type_scat_dispersion_imag
_atom_type_scat_source
C C 0.0033 0.0016 'International Tables Vol C Tables 4.2.6.8 and 6.1.1.4'
H H 0.0000 0.0000 'International Tables Vol C Tables 4.2.6.8 and 6.1.1.4'
N N 0.0061 0.0033 'International Tables Vol C Tables 4.2.6.8 and 6.1.1.4'

loop_
_geom_angle_atom_site_label_1
_geom_angle_atom_site_label_2
_geom_angle_atom_site_label_3
_geom_angle
_geom_angle_site_symmetry_1
_geom_angle_site_symmetry_3
N2 N1 C4 112.65(11) . .
N2 N1 C1 120.11(11) . .
C4 N1 C1 126.69(11) . .
C2 N2 N1 104.07(12) . .
N4 N3 C8 112.04(11) . .
N4 N3 C1 114.16(10) . .
C8 N3 C1 130.76(11) . .
C10 N4 N3 104.64(11) . .
C14 N5 N6 112.52(11) . .
C14 N5 C1 126.86(11) . .
N6 N5 C1 120.17(11) . .
C16 N6 N5 103.92(11) . .
N5 C1 N3 111.51(11) . .
N5 C1 N1 110.91(11) . .
N3 C1 N1 111.59(11) . .
N5 C1 H1A 107.5 . .
N3 C1 H1A 107.5 . .
N1 C1 H1A 107.5 . .
N2 C2 C3 112.15(13) . .
N2 C2 C5 119.83(15) . .
C3 C2 C5 128.01(15) . .
C4 C3 C2 105.03(13) . .
C4 C3 C6 128.11(15) . .
C2 C3 C6 126.83(15) . .
N1 C4 C3 106.09(12) . .
N1 C4 C7 122.72(13) . .
C3 C4 C7 131.16(13) . .
C2 C5 H5A 109.5 . .
C2 C5 H5B 109.5 . .
H5A C5 H5B 109.5 . .
C2 C5 H5C 109.5 . .
H5A C5 H5C 109.5 . .
H5B C5 H5C 109.5 . .
C3 C6 H6A 109.5 . .
C3 C6 H6B 109.5 . .
H6A C6 H6B 109.5 . .
C3 C6 H6C 109.5 . .
H6A C6 H6C 109.5 . .
H6B C6 H6C 109.5 . .
C4 C7 H7A 109.5 . .
C4 C7 H7B 109.5 . .
H7A C7 H7B 109.5 . .
C4 C7 H7C 109.5 . .
H7A C7 H7C 109.5 . .
H7B C7 H7C 109.5 . .
N3 C8 C9 106.03(12) . .
N3 C8 C11 123.29(12) . .
C9 C8 C11 130.64(13) . .
C8 C9 C10 105.68(12) . .
C8 C9 C12 128.47(13) . .
C10 C9 C12 125.83(13) . .
N4 C10 C9 111.57(12) . .
N4 C10 C13 120.55(13) . .
C9 C10 C13 127.86(13) . .
C8 C11 H11A 109.5 . .
C8 C11 H11B 109.5 . .
H11A C11 H11B 109.5 . .
C8 C11 H11C 109.5 . .
H11A C11 H11C 109.5 . .
H11B C11 H11C 109.5 . .
C9 C12 H12A 109.5 . .
C9 C12 H12B 109.5 . .
H12A C12 H12B 109.5 . .
C9 C12 H12C 109.5 . .
H12A C12 H12C 109.5 . .
H12B C12 H12C 109.5 . .
C10 C13 H13A 109.5 . .
C10 C13 H13B 109.5 . .
H13A C13 H13B 109.5 . .
C10 C13 H13C 109.5 . .
H13A C13 H13C 109.5 . .
H13B C13 H13C 109.5 . .
N5 C14 C15 106.23(12) . .
N5 C14 C17 122.65(12) . .
C15 C14 C17 131.09(13) . .
C14 C15 C16 105.25(12) . .
C14 C15 C18 128.60(13) . .
C16 C15 C18 126.14(12) . .
N6 C16 C15 112.06(12) . .
N6 C16 C19 121.21(13) . .
C15 C16 C19 126.69(13) . .
C14 C17 H17A 109.5 . .
C14 C17 H17B 109.5 . .
H17A C17 H17B 109.5 . .
C14 C17 H17C 109.5 . .
H17A C17 H17C 109.5 . .
H17B C17 H17C 109.5 . .
C15 C18 H18A 109.5 . .
C15 C18 H18B 109.5 . .
H18A C18 H18B 109.5 . .
C15 C18 H18C 109.5 . .
H18A C18 H18C 109.5 . .
H18B C18 H18C 109.5 . .
C16 C19 H19A 109.5 . .
C16 C19 H19B 109.5 . .
H19A C19 H19B 109.5 . .
C16 C19 H19C 109.5 . .
H19A C19 H19C 109.5 . .
H19B C19 H19C 109.5 . .
C2T N1T C1T 110.95(16) . .
C2T N1T C3T 108.91(15) . .
C1T N1T C3T 110.71(14) . .
N1T C1T C1T 112.34(17) . 2_478
N1T C1T H1TA 109.1 . .
C1T C1T H1TA 109.1 2_478 .
N1T C1T H1TB 109.1 . .
C1T C1T H1TB 109.1 2_478 .
H1TA C1T H1TB 107.9 . .
N1T C2T H2TA 109.5 . .
N1T C2T H2TB 109.5 . .
H2TA C2T H2TB 109.5 . .
N1T C2T H2TC 109.5 . .
H2TA C2T H2TC 109.5 . .
H2TB C2T H2TC 109.5 . .
N1T C3T H3TA 109.5 . .
N1T C3T H3TB 109.5 . .
H3TA C3T H3TB 109.5 . .
N1T C3T H3TC 109.5 . .
H3TA C3T H3TC 109.5 . .
H3TB C3T H3TC 109.5 . .

loop_
_geom_bond_atom_site_label_1
_geom_bond_atom_site_label_2
_geom_bond_distance
_geom_bond_site_symmetry_2
N1 N2 1.3644(16) .
N1 C4 1.3653(17) .
N1 C1 1.4664(17) .
N2 C2 1.332(2) .
N3 N4 1.3741(15) .
N3 C8 1.3752(17) .
N3 C1 1.4471(17) .
N4 C10 1.3280(18) .
N5 C14 1.3695(17) .
N5 N6 1.3691(15) .
N5 C1 1.4366(17) .
N6 C16 1.3291(18) .
C1 H1A 1.0000 .
C2 C3 1.409(2) .
C2 C5 1.500(2) .
C3 C4 1.381(2) .
C3 C6 1.503(2) .
C4 C7 1.490(2) .
C5 H5A 0.9800 .
C5 H5B 0.9800 .
C5 H5C 0.9800 .
C6 H6A 0.9800 .
C6 H6B 0.9800 .
C6 H6C 0.9800 .
C7 H7A 0.9800 .
C7 H7B 0.9800 .
C7 H7C 0.9800 .
C8 C9 1.375(2) .
C8 C11 1.4940(19) .
C9 C10 1.418(2) .
C9 C12 1.500(2) .
C10 C13 1.493(2) .
C11 H11A 0.9800 .
C11 H11B 0.9800 .
C11 H11C 0.9800 .
C12 H12A 0.9800 .
C12 H12B 0.9800 .
C12 H12C 0.9800 .
C13 H13A 0.9800 .
C13 H13B 0.9800 .
C13 H13C 0.9800 .
C14 C15 1.3692(19) .
C14 C17 1.4892(18) .
C15 C16 1.4161(19) .
C15 C18 1.4988(19) .
C16 C19 1.4950(18) .
C17 H17A 0.9800 .
C17 H17B 0.9800 .
C17 H17C 0.9800 .
C18 H18A 0.9800 .
C18 H18B 0.9800 .
C18 H18C 0.9800 .
C19 H19A 0.9800 .
C19 H19B 0.9800 .
C19 H19C 0.9800 .
N1T C2T 1.457(2) .
N1T C1T 1.459(2) .
N1T C3T 1.457(3) .
C1T C1T 1.528(4) 2_478
C1T H1TA 0.9900 .
C1T H1TB 0.9900 .
C2T H2TA 0.9800 .
C2T H2TB 0.9800 .
C2T H2TC 0.9800 .
C3T H3TA 0.9800 .
C3T H3TB 0.9800 .
C3T H3TC 0.9800 .
